data_2218035
loop_
_publ_author_name
'Yamin, B. M.'
'Yousuf, S.'
'Yusof, M. S. M.'
'Jusoh, R. H.'

_publ_section_title
;
 <i>N</i>-[(2,4-Dimethylphenyl)carbamothioyl]-2-methylbenzamide
;
_journal_coeditor_code AT2557
_journal_issue 5
_journal_name_full 'Acta Crystallographica Section E'
_journal_page_first o832
_journal_paper_doi 10.1107/S1600536808009501
_journal_volume 64
_journal_year 2008
_chemical_formula_iupac 'C17 H18 N2 O S'
_chemical_formula_moiety 'C17 H18 N2 O S'
_chemical_formula_sum 'C17 H18 N2 O S'
_chemical_formula_weight 298.39
_chemical_name_systematic
;
<i>N</i>-[(2,4-Dimethylphenyl)carbamothioyl]-2-methylbenzamide
;
_space_group_IT_number 2
_symmetry_cell_setting triclinic
_symmetry_space_group_name_Hall '-P 1'
_symmetry_space_group_name_H-M 'P -1'
_atom_sites_solution_hydrogens geom
_atom_sites_solution_primary direct
_atom_sites_solution_secondary difmap
_audit_creation_method SHELXL-97
_cell_angle_alpha 69.461(4)
_cell_angle_beta 86.199(4)
_cell_angle_gamma 75.206(4)
_cell_formula_units_Z 2
_cell_length_a 6.2569(15)
_cell_length_b 9.862(2)
_cell_length_c 13.986(3)
_cell_measurement_reflns_used 1377
_cell_measurement_temperature 298(2)
_cell_measurement_theta_max 25.5
_cell_measurement_theta_min 1.5
_cell_volume 781.1(3)
_computing_cell_refinement 'SAINT (Bruker, 2000)'
_computing_data_collection 'SMART (Bruker, 2000)'
_computing_data_reduction 'SAINT (Bruker, 2000)'
_computing_molecular_graphics 'SHELXTL (Sheldrick, 2008)'
_computing_publication_material
;
SHELXTL (Sheldrick, 2008), PARST (Nardelli, 1995) and PLATON
(Spek, 2003)
;
_computing_structure_refinement 'SHELXL97 (Sheldrick, 2008)'
_computing_structure_solution 'SHELXS97 (Sheldrick, 2008)'
_diffrn_ambient_temperature 298(2)
_diffrn_detector_area_resol_mean 83.66
_diffrn_measured_fraction_theta_full 0.99
_diffrn_measured_fraction_theta_max 0.99
_diffrn_measurement_device_type
;
Bruker SMART APEX CCD area-detector
;
_diffrn_measurement_method \w
_diffrn_radiation_monochromator graphite
_diffrn_radiation_source 'fine-focus sealed tube'
_diffrn_radiation_type MoK\a
_diffrn_radiation_wavelength 0.71073
_diffrn_reflns_av_R_equivalents 0.0338
_diffrn_reflns_av_sigmaI/netI 0.0531
_diffrn_reflns_limit_h_max 7
_diffrn_reflns_limit_h_min -7
_diffrn_reflns_limit_k_max 11
_diffrn_reflns_limit_k_min -11
_diffrn_reflns_limit_l_max 16
_diffrn_reflns_limit_l_min -16
_diffrn_reflns_number 7817
_diffrn_reflns_theta_full 25.5
_diffrn_reflns_theta_max 25.5
_diffrn_reflns_theta_min 1.5
_diffrn_standards_decay_% 0
_diffrn_standards_interval_count 0
_diffrn_standards_interval_time 0
_diffrn_standards_number 0
_exptl_absorpt_coefficient_mu 0.208
_exptl_absorpt_correction_T_max 0.9816
_exptl_absorpt_correction_T_min 0.9461
_exptl_absorpt_correction_type multi-scan
_exptl_absorpt_process_details '(SADABS; Bruker, 2000)'
_exptl_crystal_colour colourless
_exptl_crystal_density_diffrn 1.269
_exptl_crystal_density_method 'not measured'
_exptl_crystal_description slab
_exptl_crystal_F_000 316
_exptl_crystal_size_max 0.27
_exptl_crystal_size_mid 0.18
_exptl_crystal_size_min 0.09
_refine_diff_density_max 0.23
_refine_diff_density_min -0.17
_refine_ls_extinction_method none
_refine_ls_goodness_of_fit_ref 1.023
_refine_ls_hydrogen_treatment constr
_refine_ls_matrix_type full
_refine_ls_number_parameters 193
_refine_ls_number_reflns 2904
_refine_ls_number_restraints 0
_refine_ls_restrained_S_all 1.023
_refine_ls_R_factor_all 0.0729
_refine_ls_R_factor_gt 0.0467
_refine_ls_shift/su_max 0.001
_refine_ls_shift/su_mean 0.000
_refine_ls_structure_factor_coef Fsqd
_refine_ls_weighting_details 'calc w=1/[\s^2^(Fo^2^)+(0.0567P)^2^+0.1084P] where P=(Fo^2^+2Fc^2^)/3'
_refine_ls_weighting_scheme calc
_refine_ls_wR_factor_gt 0.1074
_refine_ls_wR_factor_ref 0.1189
_reflns_number_gt 2069
_reflns_number_total 2904
_reflns_threshold_expression I>2\s(I)
_cod_data_source_file at2557.cif
_cod_data_source_block I
_cod_database_code 2218035
_cod_database_fobs_code 2218035

loop_
_symmetry_equiv_pos_as_xyz
'x, y, z'
'-x, -y, -z'

loop_
_atom_site_type_symbol
_atom_site_label
_atom_site_fract_x
_atom_site_fract_y
_atom_site_fract_z
_atom_site_U_iso_or_equiv
_atom_site_adp_type
_atom_site_calc_flag
_atom_site_refinement_flags
_atom_site_occupancy
S S1 0.00124(10) 0.51524(6) 0.34145(4) 0.0441(2) Uani d . 1
O O1 0.2196(3) 0.02671(18) 0.54848(13) 0.0630(5) Uani d . 1
N N1 0.1412(3) 0.27939(19) 0.50519(13) 0.0374(4) Uani d . 1
H H1 0.1341 0.3473 0.5313 0.045 Uiso calc R 1
N N2 0.0595(3) 0.22917(19) 0.36460(13) 0.0394(5) Uani d . 1
H H2 0.0883 0.1375 0.4048 0.047 Uiso calc R 1
C C1 0.2131(4) 0.0521(3) 0.75752(18) 0.0519(6) Uani d . 1
H H1A 0.1042 0.0051 0.7537 0.062 Uiso calc R 1
C C2 0.2787(5) 0.0473(3) 0.85127(19) 0.0644(8) Uani d . 1
H H2A 0.2120 -0.0007 0.9105 0.077 Uiso calc R 1
C C3 0.4424(5) 0.1138(3) 0.8562(2) 0.0639(8) Uani d . 1
H H3 0.4864 0.1112 0.9192 0.077 Uiso calc R 1
C C4 0.5414(4) 0.1835(3) 0.77013(19) 0.0541(7) Uani d . 1
H H4 0.6543 0.2264 0.7754 0.065 Uiso calc R 1
C C5 0.4783(4) 0.1923(3) 0.67457(17) 0.0430(6) Uani d . 1
C C6 0.3089(3) 0.1265(2) 0.66943(16) 0.0367(5) Uani d . 1
C C7 0.5968(5) 0.2679(4) 0.5822(2) 0.0696(8) Uani d . 1
H H7A 0.5020 0.3625 0.5433 0.104 Uiso calc R 1
H H7B 0.6355 0.2060 0.5407 0.104 Uiso calc R 1
H H7C 0.7286 0.2835 0.6034 0.104 Uiso calc R 1
C C8 0.2225(4) 0.1361(2) 0.56942(17) 0.0393(5) Uani d . 1
C C9 0.0679(3) 0.3321(2) 0.40383(15) 0.0334(5) Uani d . 1
C C10 0.0056(4) 0.2603(2) 0.25979(16) 0.0366(5) Uani d . 1
C C11 0.1738(4) 0.2193(3) 0.19879(18) 0.0473(6) Uani d . 1
H H11 0.3167 0.1740 0.2259 0.057 Uiso calc R 1
C C12 0.1297(4) 0.2456(3) 0.09727(19) 0.0538(7) Uani d . 1
H H12 0.2440 0.2181 0.0565 0.065 Uiso calc R 1
C C13 -0.0810(4) 0.3119(3) 0.05573(17) 0.0499(6) Uani d . 1
C C14 -0.2460(4) 0.3481(3) 0.11976(17) 0.0463(6) Uani d . 1
H H14 -0.3895 0.3910 0.0929 0.056 Uiso calc R 1
C C15 -0.2098(4) 0.3239(2) 0.22153(16) 0.0394(5) Uani d . 1
C C16 -0.1300(5) 0.3419(3) -0.05520(19) 0.0748(9) Uani d . 1
H H16A -0.0953 0.4338 -0.0968 0.112 Uiso calc R 1
H H16B -0.2839 0.3494 -0.0643 0.112 Uiso calc R 1
H H16C -0.0420 0.2614 -0.0750 0.112 Uiso calc R 1
C C17 -0.3997(4) 0.3598(3) 0.28774(19) 0.0564(7) Uani d . 1
H H17A -0.5362 0.3917 0.2493 0.085 Uiso calc R 1
H H17B -0.3828 0.4383 0.3099 0.085 Uiso calc R 1
H H17C -0.4015 0.2723 0.3462 0.085 Uiso calc R 1

loop_
_atom_site_aniso_label
_atom_site_aniso_U_11
_atom_site_aniso_U_22
_atom_site_aniso_U_33
_atom_site_aniso_U_12
_atom_site_aniso_U_13
_atom_site_aniso_U_23
S1 0.0630(4) 0.0333(3) 0.0343(3) -0.0086(3) -0.0061(3) -0.0108(2)
O1 0.1010(14) 0.0356(9) 0.0529(11) -0.0138(9) -0.0262(10) -0.0130(8)
N1 0.0502(11) 0.0303(9) 0.0333(10) -0.0070(8) -0.0101(8) -0.0128(8)
N2 0.0524(12) 0.0300(9) 0.0347(10) -0.0063(8) -0.0104(8) -0.0107(8)
C1 0.0657(16) 0.0445(14) 0.0448(15) -0.0180(12) -0.0029(12) -0.0108(12)
C2 0.092(2) 0.0591(17) 0.0327(14) -0.0153(16) 0.0040(14) -0.0072(13)
C3 0.089(2) 0.0587(17) 0.0398(16) -0.0019(16) -0.0202(15) -0.0193(13)
C4 0.0576(16) 0.0573(16) 0.0483(16) -0.0066(13) -0.0184(13) -0.0214(13)
C5 0.0421(13) 0.0453(14) 0.0402(14) -0.0053(11) -0.0066(11) -0.0157(11)
C6 0.0424(13) 0.0311(11) 0.0339(12) -0.0037(10) -0.0052(10) -0.0109(10)
C7 0.0598(17) 0.101(2) 0.0598(18) -0.0409(16) 0.0074(14) -0.0278(17)
C8 0.0450(13) 0.0363(12) 0.0380(13) -0.0111(10) -0.0058(10) -0.0127(10)
C9 0.0319(11) 0.0387(12) 0.0313(12) -0.0077(9) -0.0019(9) -0.0144(10)
C10 0.0494(14) 0.0326(11) 0.0315(12) -0.0110(10) -0.0056(10) -0.0135(9)
C11 0.0478(14) 0.0472(14) 0.0487(15) -0.0026(11) -0.0052(12) -0.0239(12)
C12 0.0579(17) 0.0569(16) 0.0475(15) -0.0036(13) 0.0052(13) -0.0274(13)
C13 0.0694(17) 0.0452(14) 0.0338(13) -0.0083(12) -0.0056(12) -0.0152(11)
C14 0.0504(14) 0.0455(14) 0.0404(14) -0.0049(11) -0.0128(11) -0.0143(11)
C15 0.0428(13) 0.0400(12) 0.0361(13) -0.0090(10) -0.0031(10) -0.0141(10)
C16 0.101(2) 0.080(2) 0.0370(15) -0.0053(17) -0.0084(15) -0.0226(14)
C17 0.0470(15) 0.0767(19) 0.0493(16) -0.0126(13) -0.0008(12) -0.0279(14)

loop_
_atom_type_symbol
_atom_type_description
_atom_type_scat_dispersion_real
_atom_type_scat_dispersion_imag
_atom_type_scat_source
C C 0.0033 0.0016 'International Tables Vol C Tables 4.2.6.8 and 6.1.1.4'
H H 0.0000 0.0000 'International Tables Vol C Tables 4.2.6.8 and 6.1.1.4'
N N 0.0061 0.0033 'International Tables Vol C Tables 4.2.6.8 and 6.1.1.4'
O O 0.0106 0.0060 'International Tables Vol C Tables 4.2.6.8 and 6.1.1.4'
S S 0.1246 0.1234 'International Tables Vol C Tables 4.2.6.8 and 6.1.1.4'

loop_
_geom_angle_atom_site_label_1
_geom_angle_atom_site_label_2
_geom_angle_atom_site_label_3
_geom_angle
C8 N1 C9 129.81(17)
C8 N1 H1 115.1
C9 N1 H1 115.1
C9 N2 C10 124.43(18)
C9 N2 H2 117.8
C10 N2 H2 117.8
C6 C1 C2 120.2(2)
C6 C1 H1A 119.9
C2 C1 H1A 119.9
C3 C2 C1 119.4(2)
C3 C2 H2A 120.3
C1 C2 H2A 120.3
C4 C3 C2 120.7(2)
C4 C3 H3 119.7
C2 C3 H3 119.7
C3 C4 C5 121.6(2)
C3 C4 H4 119.2
C5 C4 H4 119.2
C4 C5 C6 117.7(2)
C4 C5 C7 119.4(2)
C6 C5 C7 122.9(2)
C1 C6 C5 120.4(2)
C1 C6 C8 118.0(2)
C5 C6 C8 121.57(19)
C5 C7 H7A 109.5
C5 C7 H7B 109.5
H7A C7 H7B 109.5
C5 C7 H7C 109.5
H7A C7 H7C 109.5
H7B C7 H7C 109.5
O1 C8 N1 123.27(19)
O1 C8 C6 123.18(19)
N1 C8 C6 113.52(18)
N2 C9 N1 116.13(18)
N2 C9 S1 125.20(16)
N1 C9 S1 118.67(15)
C11 C10 C15 120.8(2)
C11 C10 N2 117.8(2)
C15 C10 N2 121.3(2)
C10 C11 C12 120.0(2)
C10 C11 H11 120.0
C12 C11 H11 120.0
C13 C12 C11 121.0(2)
C13 C12 H12 119.5
C11 C12 H12 119.5
C12 C13 C14 117.4(2)
C12 C13 C16 121.2(2)
C14 C13 C16 121.4(2)
C13 C14 C15 123.6(2)
C13 C14 H14 118.2
C15 C14 H14 118.2
C14 C15 C10 117.2(2)
C14 C15 C17 120.6(2)
C10 C15 C17 122.2(2)
C13 C16 H16A 109.5
C13 C16 H16B 109.5
H16A C16 H16B 109.5
C13 C16 H16C 109.5
H16A C16 H16C 109.5
H16B C16 H16C 109.5
C15 C17 H17A 109.5
C15 C17 H17B 109.5
H17A C17 H17B 109.5
C15 C17 H17C 109.5
H17A C17 H17C 109.5
H17B C17 H17C 109.5

loop_
_geom_bond_atom_site_label_1
_geom_bond_atom_site_label_2
_geom_bond_distance
S1 C9 1.660(2)
O1 C8 1.218(3)
N1 C8 1.366(3)
N1 C9 1.392(3)
N1 H1 0.8600
N2 C9 1.325(3)
N2 C10 1.433(3)
N2 H2 0.8600
C1 C6 1.381(3)
C1 C2 1.381(3)
C1 H1A 0.9300
C2 C3 1.367(4)
C2 H2A 0.9300
C3 C4 1.358(4)
C3 H3 0.9300
C4 C5 1.386(3)
C4 H4 0.9300
C5 C6 1.395(3)
C5 C7 1.501(3)
C6 C8 1.496(3)
C7 H7A 0.9600
C7 H7B 0.9600
C7 H7C 0.9600
C10 C11 1.380(3)
C10 C15 1.387(3)
C11 C12 1.384(3)
C11 H11 0.9300
C12 C13 1.378(3)
C12 H12 0.9300
C13 C14 1.381(3)
C13 C16 1.511(3)
C14 C15 1.383(3)
C14 H14 0.9300
C15 C17 1.505(3)
C16 H16A 0.9600
C16 H16B 0.9600
C16 H16C 0.9600
C17 H17A 0.9600
C17 H17B 0.9600
C17 H17C 0.9600

loop_
_geom_hbond_atom_site_label_D
_geom_hbond_atom_site_label_H
_geom_hbond_atom_site_label_A
_geom_hbond_site_symmetry_A
_geom_hbond_distance_DH
_geom_hbond_distance_HA
_geom_hbond_distance_DA
_geom_hbond_angle_DHA
_geom_hbond_publ_flag
N2 H2 O1 1_555 0.86 2.03 2.706 135 yes
C17 H17B S1 1_555 0.96 2.80 3.496 130 yes
N1 H1 S1 2_566 0.86 2.57 3.372 155 yes

loop_
_geom_torsion_atom_site_label_1
_geom_torsion_atom_site_label_2
_geom_torsion_atom_site_label_3
_geom_torsion_atom_site_label_4
_geom_torsion
C6 C1 C2 C3 -1.5(4)
C1 C2 C3 C4 -0.3(4)
C2 C3 C4 C5 1.2(4)
C3 C4 C5 C6 -0.2(3)
C3 C4 C5 C7 -178.7(3)
C2 C1 C6 C5 2.5(3)
C2 C1 C6 C8 -176.4(2)
C4 C5 C6 C1 -1.7(3)
C7 C5 C6 C1 176.8(2)
C4 C5 C6 C8 177.2(2)
C7 C5 C6 C8 -4.3(3)
C9 N1 C8 O1 -8.8(4)
C9 N1 C8 C6 173.14(19)
C1 C6 C8 O1 -57.8(3)
C5 C6 C8 O1 123.3(3)
C1 C6 C8 N1 120.3(2)
C5 C6 C8 N1 -58.6(3)
C10 N2 C9 N1 -174.81(18)
C10 N2 C9 S1 4.5(3)
C8 N1 C9 N2 5.5(3)
C8 N1 C9 S1 -173.80(17)
C9 N2 C10 C11 108.4(2)
C9 N2 C10 C15 -74.2(3)
C15 C10 C11 C12 1.9(3)
N2 C10 C11 C12 179.4(2)
C10 C11 C12 C13 -0.3(4)
C11 C12 C13 C14 -1.3(4)
C11 C12 C13 C16 179.6(2)
C12 C13 C14 C15 1.3(4)
C16 C13 C14 C15 -179.6(2)
C13 C14 C15 C10 0.3(3)
C13 C14 C15 C17 -177.2(2)
C11 C10 C15 C14 -1.9(3)
N2 C10 C15 C14 -179.21(19)
C11 C10 C15 C17 175.5(2)
N2 C10 C15 C17 -1.8(3)

loop_
_cod_related_entry_id
_cod_related_entry_database
_cod_related_entry_code
1 ChemSpider 806254
